data_1506102
loop_
_publ_author_name
'Wood, Thomas K.'
'Piers, Warren E.'
'Keay, Brian A.'
'Parvez, Masood'

_publ_section_title
;
 1-Borabarrelene derivatives via Diels-Alder additions to borabenzenes.
;
_journal_issue 13
_journal_name_full 'Organic letters'
_journal_page_first 2875
_journal_page_last 2878
_journal_paper_doi 10.1021/ol061201w
_journal_volume 8
_journal_year 2006
_chemical_formula_sum 'C16 H16 B N O4'
_chemical_formula_weight 297.11
_chemical_name_systematic
;
 ?
;
_space_group_IT_number 14
_symmetry_cell_setting monoclinic
_symmetry_space_group_name_Hall '-P 2ybc'
_symmetry_space_group_name_H-M 'P 1 21/c 1'
_atom_sites_solution_hydrogens geom
_atom_sites_solution_primary direct
_atom_sites_solution_secondary difmap
_cell_angle_alpha 90.00
_cell_angle_beta 104.33(2)
_cell_angle_gamma 90.00
_cell_formula_units_Z 4
_cell_length_a 7.697(4)
_cell_length_b 13.530(6)
_cell_length_c 15.046(4)
_cell_measurement_reflns_used 9820
_cell_measurement_temperature 173(2)
_cell_measurement_theta_max 25.0
_cell_measurement_theta_min 3.3
_cell_volume 1518.1(11)
_computing_cell_refinement 'HKL DENZO (Otwinowski & Minor, 1997)'
_computing_data_collection 'COLLECT (Hooft, 1998)'
_computing_data_reduction 'SCALEPACK (Otwinowski & Minor, 1997)'
_computing_molecular_graphics 'ORTEPII (Johnson, 1976)'
_computing_publication_material 'SHELXL-97 (Sheldrick, 1997)'
_computing_structure_refinement 'SHELXL-97 (Sheldrick, 1997)'
_computing_structure_solution 'SAPI91 (Fan, 1991)'
_diffrn_ambient_temperature 173(2)
_diffrn_measured_fraction_theta_full 0.995
_diffrn_measured_fraction_theta_max 0.995
_diffrn_measurement_device_type 'Nonius KappaCCD'
_diffrn_measurement_method ' \w and \f '
_diffrn_radiation_monochromator graphite
_diffrn_radiation_source 'fine-focus sealed tube'
_diffrn_radiation_type MoK\a
_diffrn_radiation_wavelength 0.71073
_diffrn_reflns_av_R_equivalents 0.0521
_diffrn_reflns_av_sigmaI/netI 0.0406
_diffrn_reflns_limit_h_max 9
_diffrn_reflns_limit_h_min -9
_diffrn_reflns_limit_k_max 16
_diffrn_reflns_limit_k_min -16
_diffrn_reflns_limit_l_max 17
_diffrn_reflns_limit_l_min -17
_diffrn_reflns_number 9820
_diffrn_reflns_theta_full 25.0
_diffrn_reflns_theta_max 24.97
_diffrn_reflns_theta_min 3.32
_exptl_absorpt_coefficient_mu 0.092
_exptl_absorpt_correction_T_max 0.9954
_exptl_absorpt_correction_T_min 0.9908
_exptl_absorpt_correction_type multi-scan
_exptl_absorpt_process_details 'SORTAV: (Blessing, 1997)'
_exptl_crystal_colour colorless
_exptl_crystal_density_diffrn 1.300
_exptl_crystal_density_meas ?
_exptl_crystal_density_method 'not measured'
_exptl_crystal_description plate
_exptl_crystal_F_000 624
_exptl_crystal_size_max 0.10
_exptl_crystal_size_mid 0.08
_exptl_crystal_size_min 0.05
_refine_diff_density_max 0.159
_refine_diff_density_min -0.224
_refine_diff_density_rms 0.046
_refine_ls_extinction_method none
_refine_ls_goodness_of_fit_ref 1.019
_refine_ls_hydrogen_treatment constr
_refine_ls_matrix_type full
_refine_ls_number_parameters 201
_refine_ls_number_reflns 2640
_refine_ls_number_restraints 0
_refine_ls_restrained_S_all 1.019
_refine_ls_R_factor_all 0.0711
_refine_ls_R_factor_gt 0.0460
_refine_ls_shift/su_max 0.000
_refine_ls_shift/su_mean 0.000
_refine_ls_structure_factor_coef Fsqd
_refine_ls_weighting_details 'calc w=1/[\s^2^(Fo^2^)+(0.1028P)^2^+0.0156P] where P=(Fo^2^+2Fc^2^)/3'
_refine_ls_weighting_scheme calc
_refine_ls_wR_factor_gt 0.1304
_refine_ls_wR_factor_ref 0.1518
_reflns_number_gt 1934
_reflns_number_total 2640
_reflns_threshold_expression >2sigma(I)
_cod_data_source_file ol061201wsi20060516_050056.cif
_cod_data_source_block Compound_I
_cod_depositor_comments
;
The following automatic conversions were performed:

'_symmetry_cell_setting' value 'Monoclinic' changed to 'monoclinic'
according to /home/saulius/struct/CIF-dictionaries/cif_core.dic
dictionary named 'cif_core.dic' version 2.4.1 from
2010-06-29.

'_refine_ls_hydrogen_treatment' value 'CONSTR' changed
to 'constr' according to
/home/saulius/struct/CIF-dictionaries/cif_core.dic dictionary named
'cif_core.dic' version 2.4.1 from 2010-06-29.

Automatic conversion script
Id: cif_fix_values 1715 2011-07-08 13:25:40Z adriana 

The following automatic conversions were performed:

'_exptl_crystal_density_meas' value 'not measured' was changed to '?'
- the value is perceived as not measured.

Automatic conversion script
Id: cif_fix_values 3008 2015-01-20 13:52:24Z robertas 
;
_cod_original_sg_symbol_H-M 'P 21/c'
_cod_database_code 1506102

loop_
_symmetry_equiv_pos_as_xyz
'x, y, z'
'-x, y+1/2, -z+1/2'
'-x, -y, -z'
'x, -y-1/2, z-1/2'

loop_
_atom_site_label
_atom_site_type_symbol
_atom_site_fract_x
_atom_site_fract_y
_atom_site_fract_z
_atom_site_U_iso_or_equiv
_atom_site_adp_type
_atom_site_occupancy
_atom_site_symmetry_multiplicity
_atom_site_calc_flag
_atom_site_refinement_flags
O1 O 0.9578(2) 0.20647(13) 0.74797(12) 0.0517(5) Uani 1 1 d .
O2 O 0.8536(2) 0.34297(12) 0.80071(10) 0.0444(4) Uani 1 1 d .
O3 O 0.5065(2) 0.38188(11) 0.88689(10) 0.0395(4) Uani 1 1 d .
O4 O 0.7641(2) 0.35548(13) 0.99221(11) 0.0517(5) Uani 1 1 d .
N1 N 0.4304(2) 0.17930(13) 1.00010(10) 0.0285(4) Uani 1 1 d .
C1 C 0.6495(3) 0.22600(15) 0.89339(12) 0.0283(5) Uani 1 1 d .
C2 C 0.7421(3) 0.18981(15) 0.83539(13) 0.0305(5) Uani 1 1 d .
C3 C 0.7234(3) 0.07811(16) 0.81977(13) 0.0359(5) Uani 1 1 d .
H3 H 0.7933 0.0541 0.7762 0.043 Uiso 1 1 calc R
C4 C 0.5221(3) 0.05669(16) 0.78498(13) 0.0366(5) Uani 1 1 d .
H4 H 0.4728 0.0243 0.7283 0.044 Uiso 1 1 calc R
C5 C 0.4227(3) 0.08673(15) 0.83995(13) 0.0331(5) Uani 1 1 d .
H5 H 0.2961 0.0794 0.8266 0.040 Uiso 1 1 calc R
C6 C 0.7868(3) 0.03072(16) 0.91477(14) 0.0362(5) Uani 1 1 d .
H6 H 0.8826 -0.0155 0.9290 0.043 Uiso 1 1 calc R
C7 C 0.6983(3) 0.05901(15) 0.97563(13) 0.0326(5) Uani 1 1 d .
H7 H 0.7237 0.0358 1.0371 0.039 Uiso 1 1 calc R
C8 C 0.8605(3) 0.24442(17) 0.79019(13) 0.0337(5) Uani 1 1 d .
C9 C 0.9739(3) 0.4004(2) 0.76113(17) 0.0495(7) Uani 1 1 d .
H9A H 0.9544 0.4709 0.7698 0.059 Uiso 1 1 calc R
H9B H 0.9507 0.3859 0.6954 0.059 Uiso 1 1 calc R
H9C H 1.0982 0.3832 0.7913 0.059 Uiso 1 1 calc R
C10 C 0.6326(3) 0.32937(16) 0.91996(13) 0.0294(5) Uani 1 1 d .
C11 C 0.7484(5) 0.4527(3) 1.0292(3) 0.0925(13) Uani 1 1 d .
H11A H 0.8523 0.4654 1.0805 0.111 Uiso 1 1 calc R
H11B H 0.6384 0.4562 1.0508 0.111 Uiso 1 1 calc R
H11C H 0.7437 0.5024 0.9813 0.111 Uiso 1 1 calc R
C12 C 0.4932(3) 0.17560(18) 1.09157(13) 0.0370(5) Uani 1 1 d .
H12 H 0.6075 0.1469 1.1168 0.044 Uiso 1 1 calc R
C13 C 0.3959(3) 0.21245(18) 1.14988(15) 0.0441(6) Uani 1 1 d .
H13 H 0.4425 0.2083 1.2144 0.053 Uiso 1 1 calc R
C14 C 0.2328(3) 0.25477(19) 1.11442(16) 0.0449(6) Uani 1 1 d .
H14 H 0.1652 0.2816 1.1537 0.054 Uiso 1 1 calc R
C15 C 0.1677(3) 0.2579(2) 1.02062(16) 0.0489(7) Uani 1 1 d .
H15 H 0.0535 0.2860 0.9942 0.059 Uiso 1 1 calc R
C16 C 0.2698(3) 0.21997(19) 0.96551(15) 0.0411(6) Uani 1 1 d .
H16 H 0.2246 0.2228 0.9008 0.049 Uiso 1 1 calc R
B1 B 0.5420(3) 0.13767(18) 0.93288(15) 0.0290(5) Uani 1 1 d .

loop_
_atom_site_aniso_label
_atom_site_aniso_U_11
_atom_site_aniso_U_22
_atom_site_aniso_U_33
_atom_site_aniso_U_23
_atom_site_aniso_U_13
_atom_site_aniso_U_12
O1 0.0537(11) 0.0580(12) 0.0563(10) -0.0012(8) 0.0380(9) 0.0014(9)
O2 0.0456(10) 0.0394(10) 0.0568(10) 0.0065(7) 0.0290(8) -0.0042(7)
O3 0.0410(9) 0.0340(9) 0.0435(9) 0.0034(7) 0.0107(7) 0.0088(7)
O4 0.0408(10) 0.0495(11) 0.0575(10) -0.0246(8) -0.0016(8) 0.0107(8)
N1 0.0290(9) 0.0308(10) 0.0282(9) 0.0012(7) 0.0115(7) -0.0011(7)
C1 0.0275(11) 0.0298(12) 0.0279(10) 0.0018(8) 0.0075(8) 0.0026(8)
C2 0.0328(11) 0.0315(12) 0.0304(10) 0.0014(8) 0.0137(8) 0.0025(9)
C3 0.0440(13) 0.0353(13) 0.0336(11) -0.0034(9) 0.0198(9) 0.0047(10)
C4 0.0505(14) 0.0304(13) 0.0297(11) -0.0036(8) 0.0115(9) -0.0025(10)
C5 0.0366(12) 0.0294(12) 0.0342(11) 0.0013(9) 0.0101(9) -0.0027(9)
C6 0.0367(12) 0.0304(12) 0.0423(12) 0.0027(9) 0.0116(9) 0.0082(9)
C7 0.0378(12) 0.0288(12) 0.0325(10) 0.0022(8) 0.0114(9) 0.0013(9)
C8 0.0332(12) 0.0397(13) 0.0304(10) 0.0032(9) 0.0118(9) 0.0039(10)
C9 0.0430(14) 0.0517(17) 0.0572(15) 0.0157(12) 0.0189(11) -0.0077(12)
C10 0.0286(11) 0.0312(11) 0.0312(10) 0.0005(8) 0.0126(8) 0.0012(9)
C11 0.069(2) 0.071(2) 0.117(3) -0.064(2) -0.0162(19) 0.0166(17)
C12 0.0349(12) 0.0463(14) 0.0291(11) -0.0046(9) 0.0065(8) 0.0020(10)
C13 0.0518(15) 0.0526(16) 0.0303(11) -0.0073(10) 0.0147(10) -0.0011(12)
C14 0.0447(14) 0.0499(15) 0.0489(14) -0.0075(11) 0.0283(11) -0.0044(11)
C15 0.0343(13) 0.0694(18) 0.0460(13) -0.0050(12) 0.0154(10) 0.0118(12)
C16 0.0354(13) 0.0554(16) 0.0338(11) 0.0036(10) 0.0109(9) 0.0104(11)
B1 0.0313(13) 0.0302(13) 0.0289(11) 0.0001(9) 0.0140(9) -0.0001(10)

loop_
_atom_type_symbol
_atom_type_description
_atom_type_scat_dispersion_real
_atom_type_scat_dispersion_imag
_atom_type_scat_source
C C 0.0033 0.0016 'International Tables Vol C Tables 4.2.6.8 and 6.1.1.4'
H H 0.0000 0.0000 'International Tables Vol C Tables 4.2.6.8 and 6.1.1.4'
N N 0.0061 0.0033 'International Tables Vol C Tables 4.2.6.8 and 6.1.1.4'
O O 0.0106 0.0060 'International Tables Vol C Tables 4.2.6.8 and 6.1.1.4'
B B 0.0013 0.0007 'International Tables Vol C Tables 4.2.6.8 and 6.1.1.4'

loop_
_geom_angle_atom_site_label_1
_geom_angle_atom_site_label_2
_geom_angle_atom_site_label_3
_geom_angle
C8 O2 C9 115.86(18)
C10 O4 C11 115.78(19)
C16 N1 C12 118.60(18)
C16 N1 B1 119.59(16)
C12 N1 B1 121.80(17)
C2 C1 C10 128.20(18)
C2 C1 B1 111.32(18)
C10 C1 B1 120.45(17)
C1 C2 C8 127.4(2)
C1 C2 C3 114.40(17)
C8 C2 C3 118.20(17)
C2 C3 C6 105.89(16)
C2 C3 C4 106.71(17)
C6 C3 C4 107.50(17)
C2 C3 H3 112.1
C6 C3 H3 112.1
C4 C3 H3 112.1
C5 C4 C3 114.85(18)
C5 C4 H4 122.6
C3 C4 H4 122.6
C4 C5 B1 112.17(19)
C4 C5 H5 123.9
B1 C5 H5 123.9
C7 C6 C3 115.08(19)
C7 C6 H6 122.5
C3 C6 H6 122.5
C6 C7 B1 111.99(17)
C6 C7 H7 124.0
B1 C7 H7 124.0
O1 C8 O2 122.0(2)
O1 C8 C2 124.5(2)
O2 C8 C2 113.47(17)
O2 C9 H9A 109.5
O2 C9 H9B 109.5
H9A C9 H9B 109.5
O2 C9 H9C 109.5
H9A C9 H9C 109.5
H9B C9 H9C 109.5
O3 C10 O4 123.4(2)
O3 C10 C1 124.39(19)
O4 C10 C1 111.89(17)
O4 C11 H11A 109.5
O4 C11 H11B 109.5
H11A C11 H11B 109.5
O4 C11 H11C 109.5
H11A C11 H11C 109.5
H11B C11 H11C 109.5
N1 C12 C13 121.6(2)
N1 C12 H12 119.2
C13 C12 H12 119.2
C14 C13 C12 119.7(2)
C14 C13 H13 120.2
C12 C13 H13 120.2
C13 C14 C15 118.7(2)
C13 C14 H14 120.6
C15 C14 H14 120.6
C16 C15 C14 119.3(2)
C16 C15 H15 120.3
C14 C15 H15 120.3
N1 C16 C15 122.1(2)
N1 C16 H16 119.0
C15 C16 H16 119.0
N1 B1 C7 116.62(16)
N1 B1 C5 114.84(17)
C7 B1 C5 105.66(17)
N1 B1 C1 111.89(17)
C7 B1 C1 103.35(17)
C5 B1 C1 103.01(15)

loop_
_geom_bond_atom_site_label_1
_geom_bond_atom_site_label_2
_geom_bond_distance
O1 C8 1.210(3)
O2 C8 1.345(3)
O2 C9 1.445(3)
O3 C10 1.206(3)
O4 C10 1.337(3)
O4 C11 1.445(3)
N1 C16 1.336(3)
N1 C12 1.342(3)
N1 B1 1.584(3)
C1 C2 1.348(3)
C1 C10 1.469(3)
C1 B1 1.646(3)
C2 C8 1.465(3)
C2 C3 1.531(3)
C3 C6 1.532(3)
C3 C4 1.535(3)
C3 H3 1.0000
C4 C5 1.322(3)
C4 H4 0.9500
C5 B1 1.624(3)
C5 H5 0.9500
C6 C7 1.326(3)
C6 H6 0.9500
C7 B1 1.616(3)
C7 H7 0.9500
C9 H9A 0.9800
C9 H9B 0.9800
C9 H9C 0.9800
C11 H11A 0.9800
C11 H11B 0.9800
C11 H11C 0.9800
C12 C13 1.380(3)
C12 H12 0.9500
C13 C14 1.363(4)
C13 H13 0.9500
C14 C15 1.376(3)
C14 H14 0.9500
C15 C16 1.375(3)
C15 H15 0.9500
C16 H16 0.9500

loop_
_geom_torsion_atom_site_label_1
_geom_torsion_atom_site_label_2
_geom_torsion_atom_site_label_3
_geom_torsion_atom_site_label_4
_geom_torsion
C10 C1 C2 C8 5.3(3)
B1 C1 C2 C8 -176.78(19)
C10 C1 C2 C3 -177.24(19)
B1 C1 C2 C3 0.7(2)
C1 C2 C3 C6 -57.7(2)
C8 C2 C3 C6 120.01(19)
C1 C2 C3 C4 56.6(2)
C8 C2 C3 C4 -125.67(19)
C2 C3 C4 C5 -57.0(2)
C6 C3 C4 C5 56.2(2)
C3 C4 C5 B1 -1.1(3)
C2 C3 C6 C7 58.0(2)
C4 C3 C6 C7 -55.8(2)
C3 C6 C7 B1 0.3(3)
C9 O2 C8 O1 -2.0(3)
C9 O2 C8 C2 177.22(19)
C1 C2 C8 O1 170.2(2)
C3 C2 C8 O1 -7.2(3)
C1 C2 C8 O2 -8.9(3)
C3 C2 C8 O2 173.64(17)
C11 O4 C10 O3 -0.6(4)
C11 O4 C10 C1 -173.8(3)
C2 C1 C10 O3 98.7(3)
B1 C1 C10 O3 -79.1(3)
C2 C1 C10 O4 -88.2(3)
B1 C1 C10 O4 94.0(2)
C16 N1 C12 C13 0.1(3)
B1 N1 C12 C13 179.6(2)
N1 C12 C13 C14 -0.7(4)
C12 C13 C14 C15 1.2(4)
C13 C14 C15 C16 -1.1(4)
C12 N1 C16 C15 0.0(3)
B1 N1 C16 C15 -179.5(2)
C14 C15 C16 N1 0.5(4)
C16 N1 B1 C7 -160.2(2)
C12 N1 B1 C7 20.3(3)
C16 N1 B1 C5 -35.8(3)
C12 N1 B1 C5 144.6(2)
C16 N1 B1 C1 81.1(2)
C12 N1 B1 C1 -98.4(2)
C6 C7 B1 N1 -178.29(19)
C6 C7 B1 C5 52.8(2)
C6 C7 B1 C1 -55.1(2)
C4 C5 B1 N1 177.65(18)
C4 C5 B1 C7 -52.4(2)
C4 C5 B1 C1 55.7(2)
C2 C1 B1 N1 -179.23(16)
C10 C1 B1 N1 -1.1(3)
C2 C1 B1 C7 54.5(2)
C10 C1 B1 C7 -127.36(18)
C2 C1 B1 C5 -55.3(2)
C10 C1 B1 C5 122.79(19)
